data_4310882
loop_
_publ_author_name
'Avelino Mart\'in'
'Miguel Mena'
'Adri\'an P\'erez-Redondo'
'Carlos Y\'elamos'

_publ_section_title
;
 Cube-Type Nitrido Complexes Containing Titanium and Alkali/Alkaline-Earth
 Metals
;
_journal_name_full 'Inorganic Chemistry'
_journal_page_first 2491
_journal_page_last 2498
_journal_paper_doi 10.1021/ic035493y
_journal_volume 43
_journal_year 2004
_chemical_formula_moiety 'C74 H110 Ca N8 Ti6'
_chemical_formula_sum 'C74 H110 Ca N8 Ti6'
_chemical_formula_weight 1439.18
_chemical_name_systematic
;
 ?
;
_space_group_IT_number 58
_symmetry_cell_setting orthorhombic
_symmetry_space_group_name_Hall '-P 2 2n'
_symmetry_space_group_name_H-M 'P n n m'
_atom_sites_solution_hydrogens geom
_atom_sites_solution_primary direct
_atom_sites_solution_secondary difmap
_audit_conform_dict_location ftp://ftp.iucr.org/pub/cif_core.dic
_audit_conform_dict_name cif_core.dic
_audit_conform_dict_version 2.2
_audit_creation_date 2003-07-22T11:21:09-00:00
_audit_creation_method 'WinGX routine CIF_UPDATE'
_cell_angle_alpha 90
_cell_angle_beta 90
_cell_angle_gamma 90
_cell_formula_units_Z 2
_cell_length_a 15.324(3)
_cell_length_b 14.731(3)
_cell_length_c 16.680(3)
_cell_measurement_reflns_used 25
_cell_measurement_temperature 293(2)
_cell_measurement_theta_max 13
_cell_measurement_theta_min 8
_cell_volume 3765.3(13)
_computing_cell_refinement 'CAD4 Express (Enraf Nonius, 1994)'
_computing_data_collection 'CAD4 Express (Enraf Nonius, 1994)'
_computing_data_reduction 'XCAD4 (Harms & Wocadlo, 1995)'
_computing_structure_refinement 'SHELXL-97 (Sheldrick, 1997)'
_diffrn_ambient_temperature 293(2)
_diffrn_detector 'scintillation LiI'
_diffrn_detector_dtime 1.195
_diffrn_measured_fraction_theta_full 1
_diffrn_measured_fraction_theta_max 1
_diffrn_measurement_device '\k-geometry diffractometer'
_diffrn_measurement_device_type 'Enraf Nonius TurboCAD4'
_diffrn_measurement_method 'non-profiled omega/2theta scans'
_diffrn_orient_matrix_type
;
  x-axis points to radiation source
  the matrix is specified in reciprocal space
;
_diffrn_orient_matrix_UB_11 0.031152
_diffrn_orient_matrix_UB_12 0.051076
_diffrn_orient_matrix_UB_13 -0.025187
_diffrn_orient_matrix_UB_21 -0.056214
_diffrn_orient_matrix_UB_22 0.035748
_diffrn_orient_matrix_UB_23 0.007003
_diffrn_orient_matrix_UB_31 0.021852
_diffrn_orient_matrix_UB_32 0.019276
_diffrn_orient_matrix_UB_33 0.053954
_diffrn_radiation_monochromator graphite
_diffrn_radiation_probe x-ray
_diffrn_radiation_type MoK\a
_diffrn_radiation_wavelength 0.71073
_diffrn_reflns_av_R_equivalents 0.002
_diffrn_reflns_av_unetI/netI 0.2061
_diffrn_reflns_limit_h_max 0
_diffrn_reflns_limit_h_min -18
_diffrn_reflns_limit_k_max 0
_diffrn_reflns_limit_k_min -17
_diffrn_reflns_limit_l_max 0
_diffrn_reflns_limit_l_min -19
_diffrn_reflns_number 3716
_diffrn_reflns_theta_full 24.96
_diffrn_reflns_theta_max 24.96
_diffrn_reflns_theta_min 1.8
_diffrn_source 'Enraf Nonius FR590'
_diffrn_standards_decay_% 5
_diffrn_standards_interval_time 60
_diffrn_standards_number 3
_exptl_absorpt_coefficient_mu 0.718
_exptl_absorpt_correction_T_max 0.9989
_exptl_absorpt_correction_T_min 0.9671
_exptl_absorpt_correction_type psi-scan
_exptl_absorpt_process_details
;
North A.C.T., Phillips D.C. & Mathews F.S. (1968) Acta. Cryst. A24, 351
        Number of psi-scan sets used was   2
        Theta correction was applied.
        Averaged transmission function was used.
        No Fourier smoothing was applied.
;
_exptl_crystal_colour 'dark green'
_exptl_crystal_density_diffrn 1.269
_exptl_crystal_density_method 'not measured'
_exptl_crystal_description prism
_exptl_crystal_F_000 1524
_exptl_crystal_size_max 0.28
_exptl_crystal_size_mid 0.18
_exptl_crystal_size_min 0.12
_refine_diff_density_max 1.32
_refine_diff_density_min -0.58
_refine_diff_density_rms 0.134
_refine_ls_extinction_method none
_refine_ls_goodness_of_fit_ref 1.013
_refine_ls_hydrogen_treatment mixed
_refine_ls_matrix_type full
_refine_ls_number_parameters 188
_refine_ls_number_reflns 3430
_refine_ls_number_restraints 0
_refine_ls_restrained_S_all 1.013
_refine_ls_R_factor_all 0.2755
_refine_ls_R_factor_gt 0.1052
_refine_ls_shift/su_max 0.052
_refine_ls_shift/su_mean 0.004
_refine_ls_structure_factor_coef Fsqd
_refine_ls_weighting_details 'calc w=1/[\s^2^(Fo^2^)+(0.1780P)^2^] where P=(Fo^2^+2Fc^2^)/3'
_refine_ls_weighting_scheme calc
_refine_ls_wR_factor_gt 0.2695
_refine_ls_wR_factor_ref 0.3532
_reflns_number_gt 1286
_reflns_number_total 3430
_reflns_threshold_expression >2sigma(I)
_cod_data_source_file ic035493ysi20031230_055534_4.cif
_cod_data_source_block 16
_cod_database_code 4310882

loop_
_symmetry_equiv_pos_as_xyz
'x, y, z'
'-x, -y, z'
'x+1/2, -y+1/2, -z+1/2'
'-x+1/2, y+1/2, -z+1/2'
'-x, -y, -z'
'x, y, -z'
'-x-1/2, y-1/2, z-1/2'
'x-1/2, -y-1/2, z-1/2'

loop_
_atom_site_label
_atom_site_type_symbol
_atom_site_fract_x
_atom_site_fract_y
_atom_site_fract_z
_atom_site_U_iso_or_equiv
_atom_site_adp_type
_atom_site_occupancy
_atom_site_symmetry_multiplicity
_atom_site_calc_flag
_atom_site_refinement_flags
_atom_site_disorder_assembly
_atom_site_disorder_group
C21 C 0.8150(13) 0.208(2) 0.4348(10) 0.147(12) Uani 1 1 d . . .
C22 C 0.7790(13) 0.2789(14) 0.4607(11) 0.113(7) Uiso 1 1 d . . .
C23 C 0.8375(17) 0.1605(17) 0.5 0.100(9) Uani 1 2 d S . .
C26 C 0.821(2) 0.176(2) 0.357(2) 0.30(2) Uiso 1 1 d . . .
H26A H 0.8505 0.1184 0.3574 0.447 Uiso 1 1 calc R . .
H26B H 0.854 0.2184 0.3254 0.447 Uiso 1 1 calc R . .
H26C H 0.7639 0.1691 0.3351 0.447 Uiso 1 1 calc R . .
C27 C 0.727(3) 0.372(3) 0.428(3) 0.41(3) Uiso 1 1 d . . .
H27A H 0.7111 0.4091 0.4729 0.619 Uiso 1 1 calc R . .
H27B H 0.6758 0.3545 0.399 0.619 Uiso 1 1 calc R . .
H27C H 0.7652 0.4057 0.3931 0.619 Uiso 1 1 calc R . .
C28 C 0.883(3) 0.067(3) 0.5 0.25(2) Uiso 1 2 d S . .
H28A H 0.8928 0.0476 0.4457 0.375 Uiso 0.5 1 calc PR . .
H28B H 0.8459 0.0232 0.5265 0.375 Uiso 0.5 1 calc PR . .
H28C H 0.9374 0.0708 0.5278 0.375 Uiso 0.5 1 calc PR . .
C31 C 1.1960(10) 0.2379(10) 0.3451(7) 0.068(4) Uani 1 1 d . . .
C32 C 1.1161(10) 0.2173(9) 0.3070(7) 0.060(4) Uani 1 1 d . . .
C33 C 1.0862(9) 0.2965(9) 0.2718(7) 0.060(3) Uani 1 1 d . . .
C34 C 1.1441(9) 0.3669(9) 0.2904(8) 0.057(3) Uani 1 1 d . . .
C35 C 1.2124(9) 0.3304(10) 0.3356(8) 0.065(4) Uani 1 1 d . . .
C36 C 1.2549(11) 0.1702(11) 0.3881(9) 0.113(7) Uani 1 1 d . . .
H36A H 1.2284 0.1112 0.387 0.17 Uiso 1 1 calc R . .
H36B H 1.2629 0.189 0.4427 0.17 Uiso 1 1 calc R . .
H36C H 1.3105 0.1678 0.3617 0.17 Uiso 1 1 calc R . .
C37 C 1.0802(12) 0.1257(10) 0.2979(11) 0.112(6) Uani 1 1 d . . .
H37A H 1.1152 0.0835 0.3278 0.168 Uiso 1 1 calc R . .
H37B H 1.0806 0.109 0.2423 0.168 Uiso 1 1 calc R . .
H37C H 1.0214 0.1245 0.3177 0.168 Uiso 1 1 calc R . .
C38 C 1.0064(10) 0.3026(12) 0.2206(8) 0.105(6) Uani 1 1 d . . .
H38A H 0.998 0.3644 0.2038 0.157 Uiso 1 1 calc R . .
H38B H 0.9565 0.2829 0.2507 0.157 Uiso 1 1 calc R . .
H38C H 1.0134 0.2646 0.1743 0.157 Uiso 1 1 calc R . .
C39 C 1.1370(13) 0.4651(9) 0.2612(10) 0.116(7) Uani 1 1 d . . .
H39A H 1.1854 0.4995 0.2813 0.175 Uiso 1 1 calc R . .
H39B H 1.0835 0.4912 0.2802 0.175 Uiso 1 1 calc R . .
H39C H 1.1376 0.4661 0.2036 0.175 Uiso 1 1 calc R . .
C40 C 1.2927(10) 0.3815(12) 0.3617(9) 0.101(6) Uani 1 1 d . . .
H40A H 1.2871 0.4442 0.3469 0.151 Uiso 1 1 calc R . .
H40B H 1.3432 0.3561 0.3361 0.151 Uiso 1 1 calc R . .
H40C H 1.299 0.377 0.4189 0.151 Uiso 1 1 calc R . .
C101 C 0.5 0.5 0.423(3) 0.196(19) Uiso 1 2 d S . .
C102 C 0.502(3) 0.424(4) 0.5 0.196(17) Uiso 1 2 d S . .
C103 C 0.503(5) 0.570(5) 0.423(4) 0.20(2) Uiso 0.5 1 d P . .
C104 C 0.508(5) 0.329(6) 0.5 0.37(4) Uiso 1 2 d S . .
C201 C 0.448(4) 0.058(4) 0.5 0.170(15) Uiso 1 2 d S . .
C202 C 0.514(6) 0.088(5) 0.5 0.27(3) Uiso 1 2 d S . .
C203 C 0.606(3) 0.107(3) 0.5 0.177(15) Uiso 1 2 d S . .
C204 C 0.735(10) 0.164(8) 0.5 0.31(6) Uiso 0.5 2 d SP . .
C205 C 0.398(4) -0.010(6) 0.5 0.24(2) Uiso 1 2 d S . .
N1 N 1.0423(9) 0.2377(9) 0.5 0.051(4) Uani 1 2 d S . .
N23 N 0.9671(6) 0.3647(6) 0.4128(5) 0.044(2) Uani 1 1 d . . .
H23 H 0.9367 0.3698 0.3661 0.066 Uiso 1 1 calc R . .
N34 N 1.1293(9) 0.3948(9) 0.5 0.048(4) Uani 1 2 d S . .
Ca1 Ca 1 0.5 0.5 0.0413(12) Uani 1 4 d S . .
Ti2 Ti 0.9275(2) 0.28985(19) 0.5 0.0460(9) Uani 1 2 d S . .
Ti3 Ti 1.08311(14) 0.31829(14) 0.41610(12) 0.0456(6) Uani 1 1 d . . .

loop_
_atom_site_aniso_label
_atom_site_aniso_U_11
_atom_site_aniso_U_22
_atom_site_aniso_U_33
_atom_site_aniso_U_23
_atom_site_aniso_U_13
_atom_site_aniso_U_12
C21 0.104(14) 0.29(3) 0.046(10) -0.070(15) 0.036(10) -0.146(19)
C23 0.073(17) 0.076(18) 0.15(3) 0 0 -0.041(13)
C31 0.089(10) 0.076(10) 0.038(8) 0.001(7) 0.010(8) 0.032(9)
C32 0.088(10) 0.052(8) 0.041(7) -0.012(7) 0.023(7) 0.005(7)
C33 0.068(9) 0.072(9) 0.041(7) 0.001(7) 0.004(7) 0.011(8)
C34 0.065(9) 0.059(8) 0.047(8) 0.012(7) 0.024(7) 0.016(8)
C35 0.055(8) 0.094(11) 0.046(8) -0.013(8) 0.021(7) -0.004(8)
C36 0.100(13) 0.155(16) 0.084(12) -0.005(12) 0.012(10) 0.088(13)
C37 0.170(19) 0.066(10) 0.101(13) -0.001(10) 0.022(14) 0.005(12)
C38 0.083(11) 0.169(18) 0.063(9) 0.012(11) -0.003(9) 0.038(12)
C39 0.160(18) 0.075(11) 0.115(14) 0.020(11) 0.067(14) 0.004(11)
C40 0.080(11) 0.141(15) 0.082(12) -0.025(12) 0.031(10) -0.025(11)
N1 0.072(9) 0.044(8) 0.038(8) 0 0 0.004(7)
N23 0.047(5) 0.048(5) 0.037(5) 0.002(5) -0.005(5) 0.007(4)
N34 0.058(9) 0.068(9) 0.019(7) 0 0 -0.005(8)
Ca1 0.047(3) 0.035(2) 0.042(3) 0 0 0.001(2)
Ti2 0.0495(19) 0.0459(17) 0.0427(17) 0 0 -0.0053(15)
Ti3 0.0506(12) 0.0484(12) 0.0378(11) -0.0040(10) 0.0046(11) 0.0063(11)

loop_
_atom_type_symbol
_atom_type_description
_atom_type_scat_dispersion_real
_atom_type_scat_dispersion_imag
_atom_type_scat_source
C C 0.0033 0.0016 'International Tables Vol C Tables 4.2.6.8 and 6.1.1.4'
H H 0 0 'International Tables Vol C Tables 4.2.6.8 and 6.1.1.4'
N N 0.0061 0.0033 'International Tables Vol C Tables 4.2.6.8 and 6.1.1.4'
Ca Ca 0.2262 0.3064 'International Tables Vol C Tables 4.2.6.8 and 6.1.1.4'
Ti Ti 0.2776 0.4457 'International Tables Vol C Tables 4.2.6.8 and 6.1.1.4'

loop_
_geom_angle_atom_site_label_1
_geom_angle_atom_site_label_2
_geom_angle_atom_site_label_3
_geom_angle
_geom_angle_site_symmetry_1
_geom_angle_site_symmetry_3
_geom_angle_publ_flag
C22 C21 C23 105.6(18) . . ?
C22 C21 C26 130(3) . . ?
C23 C21 C26 124(3) . . ?
C22 C21 C22 35.8(11) . 6_556 ?
C23 C21 C22 69.8(14) . 6_556 ?
C26 C21 C22 165(3) . 6_556 ?
C22 C21 Ti2 74.9(12) . . ?
C23 C21 Ti2 72.9(12) . . ?
C26 C21 Ti2 123.6(18) . . ?
C22 C21 Ti2 63.8(7) 6_556 . ?
C21 C22 C22 110.2(14) . 6_556 ?
C21 C22 C27 141(3) . . ?
C22 C22 C27 109.0(18) 6_556 . ?
C21 C22 C23 38.7(12) . . ?
C22 C22 C23 71.5(6) 6_556 . ?
C27 C22 C23 177(2) . . ?
C21 C22 C21 76(2) . 6_556 ?
C22 C22 C21 34.0(8) 6_556 6_556 ?
C27 C22 C21 143(2) . 6_556 ?
C23 C22 C21 37.5(10) . 6_556 ?
C21 C22 Ti2 74.4(12) . . ?
C22 C22 Ti2 74.0(5) 6_556 . ?
C27 C22 Ti2 119.2(19) . . ?
C23 C22 Ti2 63.5(8) . . ?
C21 C22 Ti2 63.5(7) 6_556 . ?
C21 C23 C21 109(3) 6_556 . ?
C21 C23 C28 125.7(15) 6_556 . ?
C21 C23 C28 125.7(15) . . ?
C21 C23 C22 35.8(13) 6_556 6_556 ?
C21 C23 C22 72.8(19) . 6_556 ?
C28 C23 C22 161.5(6) . 6_556 ?
C21 C23 C22 72.8(19) 6_556 . ?
C21 C23 C22 35.8(13) . . ?
C28 C23 C22 161.5(6) . . ?
C22 C23 C22 37.0(12) 6_556 . ?
C21 C23 Ti2 74.1(12) 6_556 . ?
C21 C23 Ti2 74.1(12) . . ?
C28 C23 Ti2 118(2) . . ?
C22 C23 Ti2 64.6(9) 6_556 . ?
C22 C23 Ti2 64.6(9) . . ?
C35 C31 C32 108.4(13) . . ?
C35 C31 C36 125.8(16) . . ?
C32 C31 C36 125.8(15) . . ?
C35 C31 Ti3 72.8(7) . . ?
C32 C31 Ti3 72.8(7) . . ?
C36 C31 Ti3 121.0(9) . . ?
C33 C32 C31 107.3(12) . . ?
C33 C32 C37 127.5(15) . . ?
C31 C32 C37 124.7(15) . . ?
C33 C32 Ti3 74.3(7) . . ?
C31 C32 Ti3 73.1(7) . . ?
C37 C32 Ti3 124.7(10) . . ?
C32 C33 C34 108.8(12) . . ?
C32 C33 C38 124.3(14) . . ?
C34 C33 C38 126.9(14) . . ?
C32 C33 Ti3 72.4(7) . . ?
C34 C33 Ti3 72.3(7) . . ?
C38 C33 Ti3 122.9(9) . . ?
C33 C34 C35 108.0(12) . . ?
C33 C34 C39 125.8(14) . . ?
C35 C34 C39 126.1(15) . . ?
C33 C34 Ti3 74.1(7) . . ?
C35 C34 Ti3 72.9(7) . . ?
C39 C34 Ti3 122.2(9) . . ?
C31 C35 C34 107.6(13) . . ?
C31 C35 C40 127.1(15) . . ?
C34 C35 C40 125.1(15) . . ?
C31 C35 Ti3 73.4(8) . . ?
C34 C35 Ti3 73.2(7) . . ?
C40 C35 Ti3 123.3(9) . . ?
C103 C101 C103 180(10) . 2_665 ?
C103 C101 C102 49(5) . 5_666 ?
C103 C101 C102 131(8) 2_665 5_666 ?
C103 C101 C102 131(8) . . ?
C103 C101 C102 49(5) 2_665 . ?
C102 C101 C102 82(4) 5_666 . ?
C103 C102 C103 170(10) 2_665 5_666 ?
C103 C102 C104 94(5) 2_665 . ?
C103 C102 C104 94(5) 5_666 . ?
C103 C102 C101 135(6) 2_665 5_666 ?
C103 C102 C101 37(4) 5_666 5_666 ?
C104 C102 C101 131(2) . 5_666 ?
C103 C102 C101 37(4) 2_665 . ?
C103 C102 C101 135(6) 5_666 . ?
C104 C102 C101 131(2) . . ?
C101 C102 C101 98(4) 5_666 . ?
C101 C103 C102 94(8) . 5_666 ?
C101 C103 C104 138(8) . 5_666 ?
C102 C103 C104 45(4) 5_666 5_666 ?
C102 C104 C103 41(3) . 5_666 ?
C102 C104 C103 41(3) . 2_665 ?
C103 C104 C103 81(5) 5_666 2_665 ?
C202 C201 C205 151(7) . . ?
C201 C202 C204 174(6) . . ?
C201 C202 C203 167(8) . . ?
C204 C202 C203 7(4) . . ?
C201 C202 C205 115(7) . 5_656 ?
C204 C202 C205 59(5) . 5_656 ?
C203 C202 C205 52(4) . 5_656 ?
C204 C203 C205 115(6) . 5_656 ?
C204 C203 C202 168(6) . . ?
C205 C203 C202 77(4) 5_656 . ?
C203 C204 C202 5(2) . . ?
C201 C205 C203 145(6) . 5_656 ?
C201 C205 C202 93(5) . 5_656 ?
C203 C205 C202 52(4) 5_656 5_656 ?
Ti2 N1 Ti3 92.9(5) . 6_556 ?
Ti2 N1 Ti3 92.9(5) . . ?
Ti3 N1 Ti3 92.4(6) 6_556 . ?
Ti3 N23 Ti2 93.8(4) . . ?
Ti3 N23 Ca1 94.6(4) . . ?
Ti2 N23 Ca1 94.6(3) . . ?
Ti3 N34 Ti3 92.9(6) . 6_556 ?
Ti3 N34 Ca1 94.0(5) . . ?
Ti3 N34 Ca1 94.1(5) 6_556 . ?
N34 Ca1 N34 180.000(2) 5_766 . ?
N34 Ca1 N23 109.3(3) 5_766 . ?
N34 Ca1 N23 70.7(3) . . ?
N34 Ca1 N23 70.7(3) 5_766 5_766 ?
N34 Ca1 N23 109.3(3) . 5_766 ?
N23 Ca1 N23 180.0(4) . 5_766 ?
N34 Ca1 N23 70.7(3) 5_766 2_765 ?
N34 Ca1 N23 109.3(3) . 2_765 ?
N23 Ca1 N23 109.4(4) . 2_765 ?
N23 Ca1 N23 70.6(4) 5_766 2_765 ?
N34 Ca1 N23 109.3(3) 5_766 6_556 ?
N34 Ca1 N23 70.7(3) . 6_556 ?
N23 Ca1 N23 70.6(4) . 6_556 ?
N23 Ca1 N23 109.4(4) 5_766 6_556 ?
N23 Ca1 N23 180.0(2) 2_765 6_556 ?
N34 Ca1 Ti3 36.0(2) 5_766 5_766 ?
N34 Ca1 Ti3 144.0(2) . 5_766 ?
N23 Ca1 Ti3 144.6(2) . 5_766 ?
N23 Ca1 Ti3 35.4(2) 5_766 5_766 ?
N23 Ca1 Ti3 71.2(2) 2_765 5_766 ?
N23 Ca1 Ti3 108.8(2) 6_556 5_766 ?
N34 Ca1 Ti3 144.0(2) 5_766 . ?
N34 Ca1 Ti3 36.0(2) . . ?
N23 Ca1 Ti3 35.4(2) . . ?
N23 Ca1 Ti3 144.6(2) 5_766 . ?
N23 Ca1 Ti3 108.8(2) 2_765 . ?
N23 Ca1 Ti3 71.2(2) 6_556 . ?
Ti3 Ca1 Ti3 180.00(6) 5_766 . ?
N34 Ca1 Ti3 36.0(2) 5_766 2_765 ?
N34 Ca1 Ti3 144.0(2) . 2_765 ?
N23 Ca1 Ti3 108.8(2) . 2_765 ?
N23 Ca1 Ti3 71.2(2) 5_766 2_765 ?
N23 Ca1 Ti3 35.4(2) 2_765 2_765 ?
N23 Ca1 Ti3 144.6(2) 6_556 2_765 ?
Ti3 Ca1 Ti3 50.54(7) 5_766 2_765 ?
Ti3 Ca1 Ti3 129.46(7) . 2_765 ?
N34 Ca1 Ti3 144.0(2) 5_766 6_556 ?
N34 Ca1 Ti3 36.0(2) . 6_556 ?
N23 Ca1 Ti3 71.2(2) . 6_556 ?
N23 Ca1 Ti3 108.8(2) 5_766 6_556 ?
N23 Ca1 Ti3 144.6(2) 2_765 6_556 ?
N23 Ca1 Ti3 35.4(2) 6_556 6_556 ?
Ti3 Ca1 Ti3 129.46(7) 5_766 6_556 ?
Ti3 Ca1 Ti3 50.54(7) . 6_556 ?
Ti3 Ca1 Ti3 180.00(6) 2_765 6_556 ?
N34 Ca1 Ti2 71.7(3) 5_766 5_766 ?
N34 Ca1 Ti2 108.3(3) . 5_766 ?
N23 Ca1 Ti2 144.3(2) . 5_766 ?
N23 Ca1 Ti2 35.7(2) 5_766 5_766 ?
N23 Ca1 Ti2 35.7(2) 2_765 5_766 ?
N23 Ca1 Ti2 144.3(2) 6_556 5_766 ?
Ti3 Ca1 Ti2 50.41(6) 5_766 5_766 ?
Ti3 Ca1 Ti2 129.59(6) . 5_766 ?
Ti3 Ca1 Ti2 50.40(6) 2_765 5_766 ?
Ti3 Ca1 Ti2 129.60(6) 6_556 5_766 ?
N34 Ca1 Ti2 108.3(3) 5_766 . ?
N34 Ca1 Ti2 71.7(3) . . ?
N23 Ca1 Ti2 35.7(2) . . ?
N23 Ca1 Ti2 144.3(2) 5_766 . ?
N23 Ca1 Ti2 144.3(2) 2_765 . ?
N23 Ca1 Ti2 35.7(2) 6_556 . ?
Ti3 Ca1 Ti2 129.59(6) 5_766 . ?
Ti3 Ca1 Ti2 50.41(6) . . ?
Ti3 Ca1 Ti2 129.60(6) 2_765 . ?
Ti3 Ca1 Ti2 50.40(6) 6_556 . ?
Ti2 Ca1 Ti2 180 5_766 . ?
N1 Ti2 N23 86.6(4) . 6_556 ?
N1 Ti2 N23 86.6(4) . . ?
N23 Ti2 N23 98.3(5) 6_556 . ?
N1 Ti2 C21 117.7(9) . . ?
N23 Ti2 C21 150.3(6) 6_556 . ?
N23 Ti2 C21 100.0(6) . . ?
N1 Ti2 C21 117.6(9) . 6_556 ?
N23 Ti2 C21 100.0(6) 6_556 6_556 ?
N23 Ti2 C21 150.3(6) . 6_556 ?
C21 Ti2 C21 54.7(8) . 6_556 ?
N1 Ti2 C23 102.3(8) . . ?
N23 Ti2 C23 130.5(3) 6_556 . ?
N23 Ti2 C23 130.5(3) . . ?
C21 Ti2 C23 33.0(8) . . ?
C21 Ti2 C23 33.0(8) 6_556 . ?
N1 Ti2 C22 148.3(6) . . ?
N23 Ti2 C22 123.4(6) 6_556 . ?
N23 Ti2 C22 97.6(5) . . ?
C21 Ti2 C22 30.7(7) . . ?
C21 Ti2 C22 52.7(7) 6_556 . ?
C23 Ti2 C22 51.9(8) . . ?
N1 Ti2 C22 148.3(6) . 6_556 ?
N23 Ti2 C22 97.6(5) 6_556 6_556 ?
N23 Ti2 C22 123.4(6) . 6_556 ?
C21 Ti2 C22 52.7(7) . 6_556 ?
C21 Ti2 C22 30.7(7) 6_556 6_556 ?
C23 Ti2 C22 51.9(8) . 6_556 ?
C22 Ti2 C22 32.1(9) . 6_556 ?
N1 Ti2 Ti3 43.8(3) . 6_556 ?
N23 Ti2 Ti3 42.8(3) 6_556 6_556 ?
N23 Ti2 Ti3 91.4(3) . 6_556 ?
C21 Ti2 Ti3 158.0(9) . 6_556 ?
C21 Ti2 Ti3 117.9(4) 6_556 6_556 ?
C23 Ti2 Ti3 128.4(5) . 6_556 ?
C22 Ti2 Ti3 165.0(5) . 6_556 ?
C22 Ti2 Ti3 133.6(5) 6_556 6_556 ?
N1 Ti2 Ti3 43.8(3) . . ?
N23 Ti2 Ti3 91.4(3) 6_556 . ?
N23 Ti2 Ti3 42.8(3) . . ?
C21 Ti2 Ti3 117.9(4) . . ?
C21 Ti2 Ti3 158.0(9) 6_556 . ?
C23 Ti2 Ti3 128.4(5) . . ?
C22 Ti2 Ti3 133.6(5) . . ?
C22 Ti2 Ti3 165.0(5) 6_556 . ?
Ti3 Ti2 Ti3 60.06(10) 6_556 . ?
N1 Ti2 Ca1 93.9(4) . . ?
N23 Ti2 Ca1 49.8(3) 6_556 . ?
N23 Ti2 Ca1 49.7(3) . . ?
C21 Ti2 Ca1 136.4(8) . . ?
C21 Ti2 Ca1 136.4(8) 6_556 . ?
C23 Ti2 Ca1 163.8(7) . . ?
C22 Ti2 Ca1 112.8(5) . . ?
C22 Ti2 Ca1 112.8(5) 6_556 . ?
Ti3 Ti2 Ca1 64.60(7) 6_556 . ?
Ti3 Ti2 Ca1 64.59(7) . . ?
N34 Ti3 N23 98.9(5) . . ?
N34 Ti3 N1 87.3(4) . . ?
N23 Ti3 N1 86.6(5) . . ?
N34 Ti3 C35 93.4(5) . . ?
N23 Ti3 C35 136.7(5) . . ?
N1 Ti3 C35 135.7(6) . . ?
N34 Ti3 C31 112.3(6) . . ?
N23 Ti3 C31 146.3(4) . . ?
N1 Ti3 C31 106.6(5) . . ?
C35 Ti3 C31 33.7(4) . . ?
N34 Ti3 C32 146.3(6) . . ?
N23 Ti3 C32 113.3(5) . . ?
N1 Ti3 C32 103.6(5) . . ?
C35 Ti3 C32 56.5(5) . . ?
C31 Ti3 C32 34.1(5) . . ?
N34 Ti3 C34 108.4(5) . . ?
N23 Ti3 C34 103.3(4) . . ?
N1 Ti3 C34 159.6(5) . . ?
C35 Ti3 C34 33.9(4) . . ?
C31 Ti3 C34 55.9(4) . . ?
C32 Ti3 C34 56.1(4) . . ?
N34 Ti3 C33 142.0(5) . . ?
N23 Ti3 C33 92.1(4) . . ?
N1 Ti3 C33 129.9(5) . . ?
C35 Ti3 C33 55.9(5) . . ?
C31 Ti3 C33 55.5(4) . . ?
C32 Ti3 C33 33.3(4) . . ?
C34 Ti3 C33 33.6(4) . . ?
N34 Ti3 Ti3 43.6(3) . 6_556 ?
N23 Ti3 Ti3 91.7(3) . 6_556 ?
N1 Ti3 Ti3 43.8(3) . 6_556 ?
C35 Ti3 Ti3 124.0(3) . 6_556 ?
C31 Ti3 Ti3 119.5(3) . 6_556 ?
C32 Ti3 Ti3 139.2(3) . 6_556 ?
C34 Ti3 Ti3 150.7(4) . 6_556 ?
C33 Ti3 Ti3 172.3(3) . 6_556 ?
N34 Ti3 Ti2 92.2(4) . . ?
N23 Ti3 Ti2 43.4(3) . . ?
N1 Ti3 Ti2 43.3(4) . . ?
C35 Ti3 Ti2 174.3(3) . . ?
C31 Ti3 Ti2 141.7(4) . . ?
C32 Ti3 Ti2 117.7(4) . . ?
C34 Ti3 Ti2 144.3(4) . . ?
C33 Ti3 Ti2 119.5(4) . . ?
Ti3 Ti3 Ti2 59.97(5) 6_556 . ?
N34 Ti3 Ca1 50.0(4) . . ?
N23 Ti3 Ca1 50.0(3) . . ?
N1 Ti3 Ca1 93.8(4) . . ?
C35 Ti3 Ca1 119.9(4) . . ?
C31 Ti3 Ca1 153.0(4) . . ?
C32 Ti3 Ca1 155.5(4) . . ?
C34 Ti3 Ca1 106.3(3) . . ?
C33 Ti3 Ca1 122.6(3) . . ?
Ti3 Ti3 Ca1 64.74(4) 6_556 . ?
Ti2 Ti3 Ca1 65.00(7) . . ?

loop_
_geom_bond_atom_site_label_1
_geom_bond_atom_site_label_2
_geom_bond_distance
_geom_bond_site_symmetry_2
_geom_bond_publ_flag
C21 C22 1.25(3) . ?
C21 C23 1.34(3) . ?
C21 C26 1.38(4) . ?
C21 C22 2.10(3) 6_556 ?
C21 Ti2 2.367(14) . ?
C22 C22 1.31(4) 6_556 ?
C22 C27 1.68(4) . ?
C22 C23 2.07(3) . ?
C22 C21 2.10(3) 6_556 ?
C22 Ti2 2.373(19) . ?
C23 C21 1.34(3) 6_556 ?
C23 C28 1.55(5) . ?
C23 C22 2.07(3) 6_556 ?
C23 Ti2 2.35(2) . ?
C31 C35 1.394(18) . ?
C31 C32 1.412(19) . ?
C31 C36 1.524(18) . ?
C31 Ti3 2.408(13) . ?
C32 C33 1.384(17) . ?
C32 C37 1.465(19) . ?
C32 Ti3 2.404(12) . ?
C33 C34 1.398(18) . ?
C33 C38 1.496(18) . ?
C33 Ti3 2.428(12) . ?
C34 C35 1.399(18) . ?
C34 C39 1.530(17) . ?
C34 Ti3 2.404(12) . ?
C35 C40 1.508(18) . ?
C35 Ti3 2.400(12) . ?
C101 C103 1.04(8) . ?
C101 C103 1.04(8) 2_665 ?
C101 C102 1.70(4) 5_666 ?
C101 C102 1.70(4) . ?
C102 C103 1.29(7) 2_665 ?
C102 C103 1.29(7) 5_666 ?
C102 C104 1.40(8) . ?
C102 C101 1.70(4) 5_666 ?
C103 C102 1.29(7) 5_666 ?
C103 C104 1.97(9) 5_666 ?
C104 C103 1.97(9) 5_666 ?
C104 C103 1.97(9) 2_665 ?
C201 C202 1.11(7) . ?
C201 C205 1.26(6) . ?
C202 C204 3.56(17) . ?
C202 C203 1.43(8) . ?
C202 C205 1.77(8) 5_656 ?
C203 C204 2.15(14) . ?
C203 C205 1.43(7) 5_656 ?
C205 C203 1.43(7) 5_656 ?
C205 C202 1.77(8) 5_656 ?
N1 Ti2 1.920(14) . ?
N1 Ti3 1.939(10) 6_556 ?
N1 Ti3 1.939(10) . ?
N23 Ti3 1.906(9) . ?
N23 Ti2 1.924(9) . ?
N23 Ca1 2.518(9) . ?
N34 Ti3 1.931(10) . ?
N34 Ti3 1.931(10) 6_556 ?
N34 Ca1 2.516(14) . ?
Ca1 N34 2.516(14) 5_766 ?
Ca1 N23 2.518(9) 5_766 ?
Ca1 N23 2.519(9) 2_765 ?
Ca1 N23 2.519(9) 6_556 ?
Ca1 Ti3 3.278(2) 5_766 ?
Ca1 Ti3 3.278(2) . ?
Ca1 Ti3 3.278(2) 2_765 ?
Ca1 Ti3 3.278(2) 6_556 ?
Ca1 Ti2 3.289(3) 5_766 ?
Ca1 Ti2 3.289(3) . ?
Ti2 N23 1.924(9) 6_556 ?
Ti2 C21 2.367(14) 6_556 ?
Ti2 C22 2.373(19) 6_556 ?
Ti2 Ti3 2.796(3) 6_556 ?
Ti2 Ti3 2.797(3) . ?
Ti3 Ti3 2.799(4) 6_556 ?
